data_4115611
loop_
_publ_author_name
'Xiaodong Shi'
'James C. Fettinger'
'Jeffery T. Davis'

_publ_section_title
;
 Homochiral G-Quadruplexes with Ba2+ but Not with K+: The Cation Programs
 Enantiomeric Self-Recognition
;
_journal_name_full 'Journal of the American Chemical Society'
_journal_page_first 6738
_journal_page_last 6739
_journal_paper_doi 10.1021/ja004330v
_journal_volume 123
_journal_year 2001
_chemical_formula_sum 'C176.38 H281 Ba N52 O59.5 Si8'
_chemical_formula_weight 4444.09
_chemical_name_systematic
;
 ?
;
_space_group_IT_number 79
_symmetry_cell_setting tetragonal
_symmetry_space_group_name_Hall 'I 4'
_symmetry_space_group_name_H-M 'I 4'
_atom_sites_solution_hydrogens geom
_atom_sites_solution_primary direct
_atom_sites_solution_secondary difmap
_audit_creation_method SHELXL-97
_cell_angle_alpha 90.00
_cell_angle_beta 90.00
_cell_angle_gamma 90.00
_cell_formula_units_Z 4
_cell_length_a 30.780(4)
_cell_length_b 30.780(4)
_cell_length_c 25.831(5)
_cell_measurement_temperature 193(2)
_cell_volume 24473(7)
_computing_cell_refinement 'Bruker SMART'
_computing_data_collection 'Bruker SMART'
_computing_data_reduction 'Bruker SHELXTL'
_computing_molecular_graphics 'Bruker SHELXTL'
_computing_publication_material 'Bruker SHELXTL'
_computing_structure_refinement 'SHELXL-97 (Sheldrick, 1997)'
_computing_structure_solution 'SHELXS-97 (Sheldrick, 1990)'
_diffrn_ambient_temperature 193(2)
_diffrn_measured_fraction_theta_full 0.996
_diffrn_measured_fraction_theta_max 0.996
_diffrn_measurement_device_type 'CCD area detector'
_diffrn_measurement_method 'phi and omega scans'
_diffrn_radiation_monochromator graphite
_diffrn_radiation_source 'fine-focus sealed tube'
_diffrn_radiation_type MoK\a
_diffrn_radiation_wavelength 0.71073
_diffrn_reflns_av_R_equivalents 0.0599
_diffrn_reflns_av_sigmaI/netI 0.0412
_diffrn_reflns_limit_h_max 33
_diffrn_reflns_limit_h_min -33
_diffrn_reflns_limit_k_max 33
_diffrn_reflns_limit_k_min -33
_diffrn_reflns_limit_l_max 27
_diffrn_reflns_limit_l_min -27
_diffrn_reflns_number 60712
_diffrn_reflns_theta_full 22.50
_diffrn_reflns_theta_max 22.50
_diffrn_reflns_theta_min 2.09
_diffrn_standards_decay_% 0
_exptl_absorpt_coefficient_mu 0.283
_exptl_absorpt_correction_type 'empirical, SADABS'
_exptl_crystal_colour Yellow
_exptl_crystal_density_diffrn 1.206
_exptl_crystal_description Block
_exptl_crystal_F_000 9389
_exptl_crystal_size_max 0.515
_exptl_crystal_size_mid 0.255
_exptl_crystal_size_min 0.161
_refine_diff_density_max 1.126
_refine_diff_density_min -0.549
_refine_diff_density_rms 0.095
_refine_ls_abs_structure_details 'Flack H D (1983), Acta Cryst. A39, 876-881'
_refine_ls_abs_structure_Flack 0.18(2)
_refine_ls_extinction_coef 0.00045(6)
_refine_ls_extinction_expression Fc^*^=kFc[1+0.001xFc^2^\l^3^/sin(2\q)]^-1/4^
_refine_ls_extinction_method SHELXL
_refine_ls_goodness_of_fit_ref 1.057
_refine_ls_hydrogen_treatment mixed
_refine_ls_matrix_type full
_refine_ls_number_parameters 1261
_refine_ls_number_reflns 15958
_refine_ls_number_restraints 16
_refine_ls_restrained_S_all 1.058
_refine_ls_R_factor_all 0.0994
_refine_ls_R_factor_gt 0.0804
_refine_ls_shift/su_max 0.001
_refine_ls_shift/su_mean 0.000
_refine_ls_structure_factor_coef Fsqd
_refine_ls_weighting_details 'calc w=1/[\s^2^(Fo^2^)+(0.1162P)^2^+134.7330P] where P=(Fo^2^+2Fc^2^)/3'
_refine_ls_weighting_scheme calc
_refine_ls_wR_factor_gt 0.2050
_refine_ls_wR_factor_ref 0.2203
_reflns_number_gt 13697
_reflns_number_total 15958
_reflns_threshold_expression >2sigma(I)
_cod_data_source_file ja004330v.cif
_cod_data_source_block JA004330V-20-290
_cod_original_cell_volume 24472(6)
_cod_original_formula_sum 'C176.38 H281 Ba N52 O59.50 Si8'
_cod_database_code 4115611

loop_
_symmetry_equiv_pos_as_xyz
'x, y, z'
'-x, -y, z'
'-y, x, z'
'y, -x, z'
'x+1/2, y+1/2, z+1/2'
'-x+1/2, -y+1/2, z+1/2'
'-y+1/2, x+1/2, z+1/2'
'y+1/2, -x+1/2, z+1/2'

loop_
_atom_site_label
_atom_site_type_symbol
_atom_site_fract_x
_atom_site_fract_y
_atom_site_fract_z
_atom_site_U_iso_or_equiv
_atom_site_adp_type
_atom_site_occupancy
_atom_site_symmetry_multiplicity
_atom_site_calc_flag
_atom_site_refinement_flags
_atom_site_disorder_assembly
_atom_site_disorder_group
Ba1 Ba 0.5000 0.5000 0.25763(3) 0.0405(3) Uani 1 4 d S . .
Ba2 Ba 0.5000 0.5000 0.00003(3) 0.0397(3) Uani 1 4 d S . .
C1 C 0.6630(3) 0.4870(3) 0.3199(3) 0.051(2) Uani 1 1 d . . .
N1 N 0.6176(2) 0.4849(2) 0.3188(3) 0.0469(17) Uani 1 1 d . . .
H1A H 0.6031 0.5096 0.3184 0.056 Uiso 1 1 calc R . .
O1 O 0.55287(17) 0.44807(17) 0.3168(2) 0.0449(12) Uani 1 1 d . . .
C2 C 0.6646(3) 0.4155(3) 0.3196(4) 0.049(2) Uani 1 1 d . . .
N2 N 0.6795(3) 0.5271(3) 0.3196(3) 0.063(2) Uani 1 1 d . . .
H2A H 0.7078 0.5309 0.3205 0.076 Uiso 1 1 calc R . .
H2B H 0.6621 0.5498 0.3184 0.076 Uiso 1 1 calc R . .
O2 O 0.7378(2) 0.3442(2) 0.3740(4) 0.088(2) Uani 1 1 d . . .
C3 C 0.6206(3) 0.4103(3) 0.3190(3) 0.051(2) Uani 1 1 d . . .
N3 N 0.6873(2) 0.4519(3) 0.3217(3) 0.054(2) Uani 1 1 d . . .
O3 O 0.7953(2) 0.3695(3) 0.2768(3) 0.085(2) Uani 1 1 d . . .
C4 C 0.5938(3) 0.4466(3) 0.3184(3) 0.047(2) Uani 1 1 d . . .
N4 N 0.6092(3) 0.3659(3) 0.3176(3) 0.062(2) Uani 1 1 d . . .
O4 O 0.8275(2) 0.3848(3) 0.3514(3) 0.089(2) Uani 1 1 d . . .
C5 C 0.6476(3) 0.3463(3) 0.3164(5) 0.071(3) Uani 1 1 d . . .
H5A H 0.6506 0.3157 0.3143 0.085 Uiso 1 1 calc R . .
N5 N 0.6835(2) 0.3744(3) 0.3185(3) 0.064(2) Uani 1 1 d . . .
O5 O 0.7115(3) 0.3782(3) 0.4706(3) 0.109(3) Uani 1 1 d . . .
C6 C 0.7279(3) 0.3574(3) 0.3220(5) 0.076(3) Uani 1 1 d . . .
H6A H 0.7305 0.3316 0.2987 0.091 Uiso 1 1 calc R . .
C7 C 0.7626(3) 0.3904(3) 0.3070(4) 0.066(3) Uani 1 1 d . . .
H7A H 0.7501 0.4164 0.2891 0.080 Uiso 1 1 calc R . .
C8 C 0.7838(4) 0.4020(4) 0.3587(4) 0.080(3) Uani 1 1 d . . .
H8A H 0.7839 0.4340 0.3652 0.096 Uiso 1 1 calc R . .
C9 C 0.8366(4) 0.3813(4) 0.2973(5) 0.079(3) Uani 1 1 d . . .
C10 C 0.8498(5) 0.4235(5) 0.2759(7) 0.111(5) Uani 1 1 d . . .
H10A H 0.8781 0.4317 0.2901 0.166 Uiso 1 1 calc R . .
H10B H 0.8282 0.4456 0.2851 0.166 Uiso 1 1 calc R . .
H10C H 0.8519 0.4213 0.2381 0.166 Uiso 1 1 calc R . .
C11 C 0.8672(4) 0.3449(4) 0.2908(5) 0.098(4) Uiso 1 1 d . . .
H11A H 0.8556 0.3190 0.3079 0.148 Uiso 1 1 calc R . .
H11B H 0.8952 0.3526 0.3062 0.148 Uiso 1 1 calc R . .
H11C H 0.8711 0.3390 0.2538 0.148 Uiso 1 1 calc R . .
C12 C 0.7610(4) 0.3775(4) 0.4006(5) 0.080(3) Uiso 1 1 d . . .
H12A H 0.7833 0.3635 0.4233 0.096 Uiso 1 1 calc R . .
C13 C 0.7327(4) 0.4044(4) 0.4329(5) 0.082(3) Uiso 1 1 d . . .
H13A H 0.7502 0.4271 0.4504 0.099 Uiso 1 1 calc R . .
H13B H 0.7107 0.4191 0.4110 0.099 Uiso 1 1 calc R . .
Si1 Si 0.7117(3) 0.3857(3) 0.53056(18) 0.181(3) Uani 1 1 d D . .
C14 C 0.7575(10) 0.4175(10) 0.5534(13) 0.230(13) Uiso 1 1 d . . .
H14A H 0.7839 0.4087 0.5348 0.345 Uiso 1 1 calc R . .
H14B H 0.7616 0.4125 0.5906 0.345 Uiso 1 1 calc R . .
H14C H 0.7519 0.4484 0.5472 0.345 Uiso 1 1 calc R . .
C15 C 0.6680(13) 0.4276(13) 0.538(2) 0.35(3) Uiso 1 1 d D . .
H15A H 0.6618 0.4409 0.5047 0.529 Uiso 1 1 calc R . .
H15B H 0.6778 0.4500 0.5626 0.529 Uiso 1 1 calc R . .
H15C H 0.6416 0.4137 0.5518 0.529 Uiso 1 1 calc R . .
C16 C 0.7030(8) 0.3404(8) 0.5608(10) 0.174(8) Uiso 1 1 d . . .
C17 C 0.6659(9) 0.3102(9) 0.5381(12) 0.199(10) Uiso 1 1 d . . .
H17A H 0.6473 0.3000 0.5664 0.299 Uiso 1 1 calc R . .
H17B H 0.6791 0.2851 0.5207 0.299 Uiso 1 1 calc R . .
H17C H 0.6485 0.3267 0.5132 0.299 Uiso 1 1 calc R . .
C18 C 0.6995(10) 0.3424(10) 0.6251(17) 0.248(13) Uiso 1 1 d . . .
H18A H 0.6850 0.3694 0.6354 0.372 Uiso 1 1 calc R . .
H18B H 0.7288 0.3416 0.6400 0.372 Uiso 1 1 calc R . .
H18C H 0.6827 0.3175 0.6376 0.372 Uiso 1 1 calc R . .
C19 C 0.7529(8) 0.3143(9) 0.5370(10) 0.187(9) Uiso 1 1 d . . .
H19A H 0.7722 0.3363 0.5223 0.280 Uiso 1 1 calc R . .
H19B H 0.7455 0.2929 0.5104 0.280 Uiso 1 1 calc R . .
H19C H 0.7676 0.2996 0.5658 0.280 Uiso 1 1 calc R . .
Si2 Si 0.80672(13) 0.57433(12) 0.36629(13) 0.0870(10) Uani 1 1 d . . .
O21 O 0.5712(2) 0.47663(19) 0.2000(2) 0.0488(15) Uani 1 1 d . . .
N21 N 0.6116(2) 0.5386(2) 0.1941(2) 0.0417(15) Uani 1 1 d . . .
H21A H 0.5875 0.5538 0.1958 0.050 Uiso 1 1 calc R . .
C21 C 0.6507(3) 0.5610(3) 0.1895(3) 0.047(2) Uani 1 1 d . . .
C22 C 0.6857(3) 0.4982(3) 0.1889(3) 0.041(2) Uani 1 1 d . . .
N22 N 0.6480(3) 0.6038(3) 0.1869(3) 0.064(2) Uani 1 1 d . . .
H22A H 0.6717 0.6195 0.1833 0.076 Uiso 1 1 calc R . .
H22B H 0.6224 0.6166 0.1887 0.076 Uiso 1 1 calc R . .
O22 O 0.7751(2) 0.4938(2) 0.2414(2) 0.0643(17) Uani 1 1 d . . .
C23 C 0.6488(3) 0.4715(3) 0.1928(3) 0.041(2) Uani 1 1 d . . .
N23 N 0.6888(2) 0.5409(2) 0.1867(3) 0.0520(18) Uani 1 1 d . . .
O23 O 0.8037(3) 0.4939(3) 0.1095(3) 0.094(3) Uani 1 1 d . . .
N24 N 0.6581(2) 0.4285(3) 0.1939(3) 0.053(2) Uani 1 1 d . . .
C24 C 0.6085(3) 0.4944(3) 0.1964(3) 0.044(2) Uani 1 1 d . . .
O24 O 0.8542(3) 0.5121(4) 0.1680(4) 0.103(3) Uani 1 1 d . . .
C25 C 0.7013(4) 0.4278(3) 0.1921(4) 0.057(3) Uani 1 1 d . . .
H25A H 0.7178 0.4018 0.1928 0.068 Uiso 1 1 calc R . .
N25 N 0.7196(3) 0.4685(3) 0.1893(3) 0.062(2) Uani 1 1 d . . .
O25 O 0.7720(3) 0.5593(2) 0.3188(3) 0.083(2) Uani 1 1 d . . .
C26 C 0.7652(3) 0.4770(3) 0.1917(4) 0.060(2) Uani 1 1 d . . .
H26A H 0.7813 0.4490 0.1867 0.072 Uiso 1 1 calc R . .
C27 C 0.7822(3) 0.5111(4) 0.1514(4) 0.077(3) Uani 1 1 d . . .
H27A H 0.7577 0.5299 0.1394 0.092 Uiso 1 1 calc R . .
C28 C 0.8138(4) 0.5374(4) 0.1824(4) 0.074(3) Uani 1 1 d . . .
H28A H 0.8149 0.5687 0.1723 0.088 Uiso 1 1 calc R . .
C29 C 0.8496(4) 0.4990(5) 0.1181(6) 0.101(4) Uani 1 1 d . . .
C30 C 0.8668(5) 0.5316(7) 0.0790(6) 0.128(6) Uani 1 1 d . . .
H30A H 0.8524 0.5597 0.0843 0.192 Uiso 1 1 calc R . .
H30B H 0.8608 0.5212 0.0439 0.192 Uiso 1 1 calc R . .
H30C H 0.8982 0.5350 0.0836 0.192 Uiso 1 1 calc R . .
C31 C 0.8699(7) 0.4554(7) 0.1106(9) 0.176(10) Uani 1 1 d . . .
H31A H 0.8579 0.4349 0.1358 0.264 Uiso 1 1 calc R . .
H31B H 0.9014 0.4577 0.1155 0.264 Uiso 1 1 calc R . .
H31C H 0.8638 0.4451 0.0754 0.264 Uiso 1 1 calc R . .
C32 C 0.8027(3) 0.5301(3) 0.2394(3) 0.062(2) Uani 1 1 d . . .
H32A H 0.8301 0.5228 0.2583 0.075 Uiso 1 1 calc R . .
C33 C 0.7825(4) 0.5672(3) 0.2647(4) 0.074(3) Uani 1 1 d . . .
H33A H 0.7556 0.5748 0.2458 0.089 Uiso 1 1 calc R . .
H33B H 0.8025 0.5923 0.2624 0.089 Uiso 1 1 calc R . .
C34 C 0.8516(5) 0.5371(6) 0.3720(6) 0.123(5) Uani 1 1 d . . .
H34A H 0.8687 0.5376 0.3400 0.184 Uiso 1 1 calc R . .
H34B H 0.8405 0.5077 0.3780 0.184 Uiso 1 1 calc R . .
H34C H 0.8701 0.5458 0.4012 0.184 Uiso 1 1 calc R . .
C35 C 0.8291(5) 0.6277(5) 0.3522(7) 0.119(5) Uani 1 1 d . . .
H35A H 0.8474 0.6260 0.3212 0.179 Uiso 1 1 calc R . .
H35B H 0.8467 0.6376 0.3816 0.179 Uiso 1 1 calc R . .
H35C H 0.8054 0.6483 0.3461 0.179 Uiso 1 1 calc R . .
C36 C 0.7713(5) 0.5755(4) 0.4256(4) 0.094(4) Uani 1 1 d . . .
C37 C 0.7981(6) 0.5922(7) 0.4741(5) 0.148(7) Uani 1 1 d . . .
H37A H 0.7792 0.5930 0.5046 0.223 Uiso 1 1 calc R . .
H37B H 0.8092 0.6215 0.4671 0.223 Uiso 1 1 calc R . .
H37C H 0.8226 0.5726 0.4806 0.223 Uiso 1 1 calc R . .
C38 C 0.7318(5) 0.6032(5) 0.4176(5) 0.111(5) Uani 1 1 d . . .
H38A H 0.7143 0.6033 0.4494 0.166 Uiso 1 1 calc R . .
H38B H 0.7145 0.5914 0.3891 0.166 Uiso 1 1 calc R . .
H38C H 0.7407 0.6329 0.4093 0.166 Uiso 1 1 calc R . .
C39 C 0.7584(6) 0.5280(5) 0.4393(6) 0.113(5) Uani 1 1 d . . .
H39A H 0.7399 0.5280 0.4702 0.170 Uiso 1 1 calc R . .
H39B H 0.7847 0.5109 0.4461 0.170 Uiso 1 1 calc R . .
H39C H 0.7425 0.5151 0.4103 0.170 Uiso 1 1 calc R . .
Si3 Si 0.71827(10) 0.71188(10) -0.11226(11) 0.0683(7) Uani 1 1 d . . .
C41 C 0.6240(3) 0.6046(3) 0.0630(3) 0.046(2) Uani 1 1 d . . .
N41 N 0.5861(2) 0.5808(2) 0.0614(2) 0.0439(15) Uani 1 1 d . . .
H41A H 0.5884 0.5523 0.0617 0.053 Uiso 1 1 calc R . .
O41 O 0.5131(2) 0.57342(19) 0.0564(2) 0.0485(15) Uani 1 1 d . . .
C42 C 0.5845(3) 0.6642(3) 0.0617(3) 0.0333(18) Uani 1 1 d . . .
N42 N 0.6610(2) 0.5823(3) 0.0658(3) 0.061(2) Uani 1 1 d . . .
H42A H 0.6859 0.5961 0.0684 0.073 Uiso 1 1 calc R . .
H42B H 0.6605 0.5537 0.0650 0.073 Uiso 1 1 calc R . .
O42 O 0.6275(2) 0.7411(2) 0.0070(2) 0.0644(16) Uani 1 1 d . . .
C43 C 0.5470(3) 0.6434(3) 0.0608(3) 0.049(2) Uani 1 1 d . . .
N43 N 0.6243(3) 0.6469(2) 0.0642(3) 0.0538(18) Uani 1 1 d . . .
O43 O 0.6389(2) 0.7785(3) 0.1304(4) 0.100(2) Uani 1 1 d . . .
C44 C 0.5458(2) 0.5976(3) 0.0593(3) 0.0379(18) Uani 1 1 d . . .
N44 N 0.5111(2) 0.6733(2) 0.0583(3) 0.0441(18) Uani 1 1 d . . .
O44 O 0.6928(3) 0.7944(3) 0.0758(3) 0.094(3) Uani 1 1 d . . .
C45 C 0.5310(3) 0.7113(3) 0.0588(4) 0.051(2) Uani 1 1 d . . .
H45A H 0.5161 0.7383 0.0590 0.062 Uiso 1 1 calc R . .
N45 N 0.5762(2) 0.7077(2) 0.0589(3) 0.0494(19) Uani 1 1 d . . .
O45 O 0.6834(2) 0.6975(2) -0.0659(3) 0.0710(18) Uani 1 1 d . . .
C46 C 0.6067(3) 0.7435(3) 0.0544(4) 0.061(2) Uani 1 1 d . . .
H46A H 0.5906 0.7717 0.0568 0.073 Uiso 1 1 calc R . .
C47 C 0.6422(3) 0.7423(3) 0.0957(4) 0.067(3) Uani 1 1 d . . .
H47A H 0.6428 0.7139 0.1145 0.081 Uiso 1 1 calc R . .
C48 C 0.6841(3) 0.7511(3) 0.0675(4) 0.071(3) Uani 1 1 d . . .
H48A H 0.7083 0.7320 0.0798 0.085 Uiso 1 1 calc R . .
C49 C 0.6769(4) 0.8044(3) 0.1239(7) 0.087(3) Uani 1 1 d . . .
C50 C 0.7094(5) 0.7925(6) 0.1664(6) 0.113(5) Uani 1 1 d . . .
H50A H 0.7160 0.7614 0.1646 0.170 Uiso 1 1 calc R . .
H50B H 0.6968 0.7993 0.2003 0.170 Uiso 1 1 calc R . .
H50C H 0.7362 0.8092 0.1617 0.170 Uiso 1 1 calc R . .
C51 C 0.6620(7) 0.8520(4) 0.1205(10) 0.162(8) Uani 1 1 d . . .
H51A H 0.6423 0.8555 0.0910 0.243 Uiso 1 1 calc R . .
H51B H 0.6874 0.8708 0.1159 0.243 Uiso 1 1 calc R . .
H51C H 0.6468 0.8599 0.1525 0.243 Uiso 1 1 calc R . .
C52 C 0.6741(3) 0.7441(3) 0.0113(3) 0.061(2) Uani 1 1 d . . .
H52A H 0.6843 0.7699 -0.0087 0.074 Uiso 1 1 calc R . .
C53 C 0.6952(3) 0.7027(3) -0.0122(4) 0.067(3) Uani 1 1 d . . .
H53A H 0.7272 0.7048 -0.0093 0.080 Uiso 1 1 calc R . .
H53B H 0.6856 0.6769 0.0076 0.080 Uiso 1 1 calc R . .
C54 C 0.7664(4) 0.6770(4) -0.1082(5) 0.092(4) Uani 1 1 d . . .
H54A H 0.7813 0.6822 -0.0753 0.137 Uiso 1 1 calc R . .
H54B H 0.7861 0.6837 -0.1370 0.137 Uiso 1 1 calc R . .
H54C H 0.7575 0.6465 -0.1102 0.137 Uiso 1 1 calc R . .
C55 C 0.7358(4) 0.7682(4) -0.1043(5) 0.088(3) Uani 1 1 d . . .
H55A H 0.7105 0.7875 -0.1064 0.133 Uiso 1 1 calc R . .
H55B H 0.7565 0.7757 -0.1317 0.133 Uiso 1 1 calc R . .
H55C H 0.7498 0.7717 -0.0705 0.133 Uiso 1 1 calc R . .
C56 C 0.6869(4) 0.7045(4) -0.1741(4) 0.088(4) Uani 1 1 d . . .
C57 C 0.7188(5) 0.7150(5) -0.2185(5) 0.110(5) Uani 1 1 d . . .
H57A H 0.7040 0.7115 -0.2518 0.166 Uiso 1 1 calc R . .
H57B H 0.7437 0.6952 -0.2169 0.166 Uiso 1 1 calc R . .
H57C H 0.7290 0.7450 -0.2151 0.166 Uiso 1 1 calc R . .
C58 C 0.6494(5) 0.7352(5) -0.1777(6) 0.111(5) Uani 1 1 d . . .
H58A H 0.6340 0.7305 -0.2104 0.167 Uiso 1 1 calc R . .
H58B H 0.6602 0.7652 -0.1763 0.167 Uiso 1 1 calc R . .
H58C H 0.6296 0.7302 -0.1486 0.167 Uiso 1 1 calc R . .
C59 C 0.6705(5) 0.6587(5) -0.1813(5) 0.101(4) Uani 1 1 d . . .
H59A H 0.6547 0.6566 -0.2141 0.152 Uiso 1 1 calc R . .
H59B H 0.6509 0.6512 -0.1527 0.152 Uiso 1 1 calc R . .
H59C H 0.6951 0.6385 -0.1816 0.152 Uiso 1 1 calc R . .
Si4 Si 0.4906(2) 0.7003(2) -0.2643(2) 0.157(2) Uani 1 1 d . . .
O61 O 0.47440(17) 0.56934(18) -0.0597(2) 0.0468(13) Uani 1 1 d . . .
N61 N 0.5344(2) 0.6127(2) -0.0661(3) 0.0433(17) Uani 1 1 d . . .
H61A H 0.5507 0.5892 -0.0675 0.052 Uiso 1 1 calc R . .
C61 C 0.5552(3) 0.6515(3) -0.0670(3) 0.049(2) Uani 1 1 d . . .
N62 N 0.5987(3) 0.6505(3) -0.0677(3) 0.061(2) Uani 1 1 d . . .
H62A H 0.6135 0.6750 -0.0682 0.073 Uiso 1 1 calc R . .
H62B H 0.6125 0.6255 -0.0675 0.073 Uiso 1 1 calc R . .
O62 O 0.4615(7) 0.7795(3) -0.1262(7) 0.227(11) Uani 1 1 d . B .
C62 C 0.4911(3) 0.6844(3) -0.0645(3) 0.048(2) Uani 1 1 d . . .
O63 O 0.5074(2) 0.8244(2) -0.0391(3) 0.0744(19) Uani 1 1 d . . .
C63 C 0.4672(3) 0.6466(3) -0.0636(3) 0.0458(19) Uani 1 1 d . . .
N63 N 0.5345(2) 0.6889(3) -0.0672(3) 0.0487(18) Uani 1 1 d . . .
N64 N 0.4229(3) 0.6550(2) -0.0610(3) 0.060(2) Uani 1 1 d . . .
C64 C 0.4901(3) 0.6068(3) -0.0632(3) 0.0432(19) Uani 1 1 d . . .
O64 O 0.5427(5) 0.8320(4) -0.1136(5) 0.146(5) Uani 1 1 d . . .
N65 N 0.4604(3) 0.7175(2) -0.0639(3) 0.065(2) Uani 1 1 d . . .
C65 C 0.4217(3) 0.6972(4) -0.0622(5) 0.075(3) Uani 1 1 d . . .
H65A H 0.3951 0.7128 -0.0618 0.090 Uiso 1 1 calc R . .
O65 O 0.4917(4) 0.7435(4) -0.2248(3) 0.121(3) Uani 1 1 d . B .
C66 C 0.4659(5) 0.7649(3) -0.0656(6) 0.090(4) Uani 1 1 d . . .
H66A H 0.4450 0.7805 -0.0425 0.108 Uiso 1 1 calc R . .
C67 C 0.5107(3) 0.7810(3) -0.0603(4) 0.064(2) Uani 1 1 d . . .
H67A H 0.5289 0.7615 -0.0383 0.077 Uiso 1 1 calc R . .
C68 C 0.5297(6) 0.7871(4) -0.1138(6) 0.125(7) Uani 1 1 d . B .
H68A H 0.5522 0.7656 -0.1248 0.150 Uiso 1 1 calc R . .
C69 C 0.5431(4) 0.8479(4) -0.0619(7) 0.093(4) Uani 1 1 d . . .
C70 C 0.5848(6) 0.8396(7) -0.0330(12) 0.194(12) Uani 1 1 d . . .
H70A H 0.5928 0.8089 -0.0363 0.291 Uiso 1 1 calc R . .
H70B H 0.5808 0.8468 0.0036 0.291 Uiso 1 1 calc R . .
H70C H 0.6080 0.8577 -0.0475 0.291 Uiso 1 1 calc R . .
C71 C 0.5302(5) 0.8953(4) -0.0630(8) 0.130(6) Uani 1 1 d . . .
H71A H 0.5042 0.8989 -0.0845 0.194 Uiso 1 1 calc R . .
H71B H 0.5541 0.9126 -0.0775 0.194 Uiso 1 1 calc R . .
H71C H 0.5241 0.9052 -0.0277 0.194 Uiso 1 1 calc R . .
C72 C 0.482(2) 0.796(2) -0.161(3) 0.40(4) Uiso 1 1 d . . .
H72A H 0.4743 0.8232 -0.1792 0.482 Uiso 1 1 calc R A 1
C73A C 0.5161(7) 0.7440(7) -0.1853(9) 0.083(6) Uiso 0.55 1 d P B 2
H73A H 0.5470 0.7506 -0.1930 0.100 Uiso 0.55 1 calc PR B 2
H73B H 0.5134 0.7181 -0.1629 0.100 Uiso 0.55 1 calc PR B 2
C73 C 0.4658(11) 0.7416(10) -0.1793(13) 0.096(9) Uiso 0.45 1 d P B 1
H73C H 0.4753 0.7189 -0.1545 0.115 Uiso 0.45 1 calc PR B 1
H73D H 0.4343 0.7388 -0.1865 0.115 Uiso 0.45 1 calc PR B 1
C74 C 0.5443(10) 0.6880(11) -0.2784(14) 0.237(14) Uiso 1 1 d . C 1
H74A H 0.5454 0.6673 -0.3072 0.356 Uiso 1 1 calc R C 1
H74B H 0.5582 0.6752 -0.2479 0.356 Uiso 1 1 calc R C 1
H74C H 0.5597 0.7146 -0.2882 0.356 Uiso 1 1 calc R C 1
C75 C 0.4610(12) 0.6499(12) -0.2255(17) 0.280(17) Uiso 1 1 d . C 1
H75A H 0.4475 0.6302 -0.2506 0.421 Uiso 1 1 calc R C 1
H75B H 0.4387 0.6616 -0.2023 0.421 Uiso 1 1 calc R C 1
H75C H 0.4827 0.6341 -0.2052 0.421 Uiso 1 1 calc R C 1
C76 C 0.454(2) 0.7152(19) -0.318(2) 0.36(3) Uiso 1 1 d D C 1
C77 C 0.4120(10) 0.7216(10) -0.2931(13) 0.215(11) Uiso 1 1 d . C 1
H77A H 0.4046 0.6958 -0.2727 0.322 Uiso 1 1 calc R C 1
H77B H 0.3898 0.7262 -0.3197 0.322 Uiso 1 1 calc R C 1
H77C H 0.4132 0.7470 -0.2703 0.322 Uiso 1 1 calc R C 1
C78 C 0.4571(17) 0.6725(17) -0.368(3) 0.39(3) Uiso 1 1 d . C 1
H78A H 0.4485 0.6446 -0.3524 0.589 Uiso 1 1 calc R C 1
H78B H 0.4870 0.6705 -0.3805 0.589 Uiso 1 1 calc R C 1
H78C H 0.4375 0.6798 -0.3962 0.589 Uiso 1 1 calc R C 1
C79 C 0.4782(15) 0.7507(15) -0.3515(19) 0.33(2) Uiso 1 1 d D C 1
H79A H 0.4802 0.7779 -0.3319 0.489 Uiso 1 1 calc R C 1
H79B H 0.4618 0.7557 -0.3835 0.489 Uiso 1 1 calc R C 1
H79C H 0.5075 0.7405 -0.3600 0.489 Uiso 1 1 calc R C 1
O101 O 0.7196(2) 0.6415(2) 0.1220(4) 0.0792(19) Uani 1 1 d . . .
C101 C 0.7585(3) 0.6496(3) 0.1357(5) 0.073(3) Uani 1 1 d . . .
O103 O 0.7017(3) 0.6896(3) 0.2095(4) 0.098(3) Uani 1 1 d . . .
O102 O 0.7501(3) 0.6766(3) 0.2684(4) 0.100(3) Uani 1 1 d . . .
N102 N 0.7393(4) 0.6789(3) 0.2232(5) 0.085(3) Uani 1 1 d . . .
C102 C 0.7720(4) 0.6686(4) 0.1840(4) 0.082(3) Uani 1 1 d . . .
O105 O 0.8980(5) 0.6933(7) 0.2186(8) 0.197(7) Uani 1 1 d . . .
C103 C 0.8132(4) 0.6765(4) 0.1975(6) 0.091(4) Uani 1 1 d . . .
H10D H 0.8197 0.6881 0.2307 0.109 Uiso 1 1 calc R . .
O104 O 0.9206(4) 0.6606(7) 0.1465(5) 0.198(8) Uani 1 1 d . . .
C104 C 0.8470(4) 0.6678(5) 0.1621(6) 0.095(4) Uani 1 1 d . . .
N104 N 0.8918(5) 0.6762(7) 0.1744(8) 0.144(6) Uani 1 1 d . . .
C105 C 0.8368(4) 0.6505(5) 0.1150(5) 0.094(4) Uani 1 1 d . . .
H10F H 0.8592 0.6455 0.0903 0.112 Uiso 1 1 calc R . .
N105 N 0.7869(4) 0.6206(5) 0.0521(4) 0.102(4) Uani 1 1 d . . .
O107 O 0.8060(5) 0.6297(5) 0.0151(5) 0.172(6) Uani 1 1 d . . .
C106 C 0.7948(4) 0.6402(5) 0.1028(5) 0.090(4) Uani 1 1 d . . .
O106 O 0.7590(4) 0.5927(5) 0.0497(4) 0.142(5) Uani 1 1 d . . .
N111 N 0.4328(8) 0.5485(10) -0.1910(14) 0.155(11) Uiso 0.50 1 d PD . .
C111 C 0.4627(6) 0.5267(6) -0.1858(8) 0.061(5) Uiso 0.50 1 d PD . .
C112 C 0.5000 0.5000 -0.177(4) 0.23(5) Uiso 0.50 4 d SPD . .
H11D H 0.5112 0.4899 -0.2108 0.348 Uiso 0.13 1 calc PR . .
H11E H 0.4919 0.4749 -0.1562 0.348 Uiso 0.13 1 calc PR . .
H11F H 0.5225 0.5169 -0.1596 0.348 Uiso 0.13 1 calc PR . .
N121 N 0.9118(13) 0.5209(12) 0.5162(15) 0.165(12) Uiso 0.50 1 d P D 1
C121 C 0.8803(17) 0.5355(16) 0.548(2) 0.164(16) Uiso 0.50 1 d P D 1
C122 C 0.8584(12) 0.5305(12) 0.5901(15) 0.134(11) Uiso 0.50 1 d P D 1
H12E H 0.8443 0.5580 0.5993 0.200 Uiso 0.50 1 calc PR D 1
H12F H 0.8780 0.5216 0.6181 0.200 Uiso 0.50 1 calc PR D 1
H12G H 0.8363 0.5080 0.5849 0.200 Uiso 0.50 1 calc PR D 1
N181 N 1.018(3) 0.515(5) 0.346(4) 0.16(5) Uiso 0.13 1 d PD E 2
C181 C 1.0000 0.5000 0.385(2) 0.108(15) Uiso 0.13 2 d SPD F 2
C182 C 0.9638(15) 0.491(2) 0.417(2) 0.037(13) Uiso 0.13 1 d PD F 2
H18D H 0.9737 0.4855 0.4527 0.055 Uiso 0.13 1 calc PR F 2
H18E H 0.9491 0.4646 0.4041 0.055 Uiso 0.13 1 calc PR F 2
H18F H 0.9437 0.5153 0.4166 0.055 Uiso 0.13 1 calc PR F 2
N201 N 0.9624(18) 0.487(4) 0.373(5) 0.16(2) Uiso 0.25 1 d PD G 3
C201 C 1.0000 0.5000 0.385(2) 0.108(15) Uiso 0.25 2 d SPD G 3
C202 C 1.030(3) 0.513(5) 0.388(6) 0.16(2) Uiso 0.25 1 d P G 3
H20A H 1.0490 0.4999 0.3613 0.241 Uiso 0.25 1 calc PR G 3
H20B H 1.0425 0.5076 0.4221 0.241 Uiso 0.25 1 calc PR G 3
H20C H 1.0286 0.5446 0.3818 0.241 Uiso 0.25 1 calc PR G 3
O181 O 0.9604(15) 0.4963(16) 0.5382(19) 0.131(14) Uiso 0.25 1 d P D 1
O182 O 0.9296(6) 0.4929(6) 0.6224(10) 0.228(7) Uiso 1 1 d . H 1
N131 N 0.9037(7) 0.3782(7) 0.4324(8) 0.089(5) Uiso 0.50 1 d P . .
C131 C 0.8814(14) 0.4032(13) 0.4696(16) 0.136(11) Uiso 0.50 1 d P . .
C132 C 0.8548(15) 0.4196(14) 0.4856(18) 0.157(14) Uiso 0.50 1 d P . .
H13F H 0.8641 0.4354 0.5166 0.235 Uiso 0.50 1 calc PR . .
H13G H 0.8322 0.3986 0.4949 0.235 Uiso 0.50 1 calc PR . .
H13H H 0.8432 0.4402 0.4601 0.235 Uiso 0.50 1 calc PR . .
N141 N 0.8979(8) 0.5944(8) 0.2405(10) 0.114(7) Uiso 0.50 1 d P . .
C141 C 0.9196(11) 0.5635(11) 0.2326(13) 0.115(9) Uiso 0.50 1 d P . .
C142 C 0.9424(18) 0.5194(18) 0.223(2) 0.21(2) Uiso 0.50 1 d P . .
H14C H 0.9504 0.5063 0.2563 0.312 Uiso 0.50 1 calc PR . .
H14D H 0.9686 0.5240 0.2022 0.312 Uiso 0.50 1 calc PR . .
H14E H 0.9225 0.4999 0.2046 0.312 Uiso 0.50 1 calc PR . .
N151 N 1.0335(13) 0.5849(13) 0.2929(17) 0.197(16) Uiso 0.50 1 d PD I 1
C151 C 1.0161(11) 0.6154(12) 0.2692(15) 0.129(11) Uiso 0.50 1 d PD I 1
C152 C 0.9833(15) 0.6432(15) 0.253(2) 0.21(2) Uiso 0.50 1 d PD I 1
H15A H 0.9571 0.6263 0.2453 0.309 Uiso 0.50 1 calc PR I 1
H15B H 0.9927 0.6585 0.2214 0.309 Uiso 0.50 1 calc PR I 1
H15C H 0.9771 0.6644 0.2801 0.309 Uiso 0.50 1 calc PR I 1
O151 O 1.040(2) 0.609(2) 0.206(3) 0.19(3) Uiso 0.25 1 d P I 1
N161 N 0.5000 0.5000 0.4225(16) 0.085(11) Uiso 0.50 4 d SPD . .
C161 C 0.4613(9) 0.495(2) 0.437(2) 0.21(2) Uiso 0.50 1 d PD . .
C162 C 0.428(2) 0.479(3) 0.469(4) 0.40(6) Uiso 0.50 1 d PD . .
H16A H 0.4234 0.4478 0.4616 0.594 Uiso 0.50 1 calc PR . .
H16B H 0.4011 0.4948 0.4634 0.594 Uiso 0.50 1 calc PR . .
H16C H 0.4367 0.4818 0.5057 0.594 Uiso 0.50 1 calc PR . .
O162 O 0.3773(18) 0.4737(18) 0.549(2) 0.151(17) Uiso 0.25 1 d P J 1
O171 O 0.3890(7) 0.4379(7) 0.4345(8) 0.114(6) Uiso 0.50 1 d P K 2
O172 O 0.4735(7) 0.3653(7) 0.4525(9) 0.125(7) Uiso 0.50 1 d P L 2

loop_
_atom_site_aniso_label
_atom_site_aniso_U_11
_atom_site_aniso_U_22
_atom_site_aniso_U_33
_atom_site_aniso_U_23
_atom_site_aniso_U_13
_atom_site_aniso_U_12
Ba1 0.0442(4) 0.0442(4) 0.0330(5) 0.000 0.000 0.000
Ba2 0.0425(4) 0.0425(4) 0.0341(5) 0.000 0.000 0.000
C1 0.062(6) 0.054(6) 0.035(4) 0.000(4) 0.000(4) -0.011(5)
N1 0.050(4) 0.052(4) 0.039(4) -0.007(3) -0.003(3) 0.004(4)
O1 0.040(3) 0.050(3) 0.044(3) 0.007(2) 0.001(2) 0.000(3)
C2 0.053(6) 0.041(5) 0.052(5) -0.005(4) 0.002(4) -0.005(4)
N2 0.050(5) 0.076(6) 0.063(5) -0.001(4) 0.002(4) 0.015(4)
O2 0.072(5) 0.073(5) 0.119(7) 0.024(4) -0.009(4) 0.012(4)
C3 0.048(5) 0.060(6) 0.044(5) -0.005(4) 0.007(4) 0.001(4)
N3 0.048(4) 0.051(5) 0.064(5) 0.007(4) 0.000(4) 0.009(4)
O3 0.055(4) 0.107(6) 0.094(6) -0.019(4) 0.009(4) 0.000(4)
C4 0.060(6) 0.065(6) 0.016(4) 0.000(3) -0.002(4) 0.004(5)
N4 0.061(5) 0.064(5) 0.061(5) 0.002(4) 0.008(4) -0.011(4)
O4 0.064(5) 0.104(6) 0.099(6) 0.001(5) -0.006(4) 0.014(4)
C5 0.058(6) 0.062(6) 0.093(8) -0.013(5) 0.008(5) 0.003(5)
N5 0.049(4) 0.068(5) 0.076(5) -0.010(4) 0.011(4) -0.001(4)
O5 0.135(8) 0.117(7) 0.076(6) 0.001(5) -0.006(5) -0.008(6)
C6 0.070(7) 0.065(6) 0.094(8) -0.016(6) 0.001(6) -0.006(5)
C7 0.064(6) 0.060(6) 0.075(7) -0.011(5) -0.003(5) 0.006(5)
C8 0.094(8) 0.084(8) 0.062(6) 0.007(6) -0.004(6) 0.019(6)
C9 0.060(7) 0.084(8) 0.094(9) -0.004(6) 0.012(6) 0.012(6)
C10 0.083(9) 0.088(9) 0.161(15) 0.009(9) -0.010(9) 0.007(7)
Si1 0.264(8) 0.220(7) 0.059(3) -0.007(3) -0.005(4) -0.061(6)
Si2 0.103(3) 0.092(2) 0.065(2) -0.0060(16) -0.0167(17) -0.0062(19)
O21 0.050(4) 0.048(3) 0.048(4) 0.005(3) -0.001(3) -0.004(3)
N21 0.045(4) 0.048(4) 0.031(3) 0.010(3) 0.000(3) -0.006(3)
C21 0.039(5) 0.074(7) 0.029(4) -0.001(4) 0.003(3) 0.012(4)
C22 0.042(5) 0.049(5) 0.033(4) 0.004(4) -0.001(3) -0.001(4)
N22 0.053(5) 0.064(6) 0.074(6) 0.011(4) 0.015(4) -0.004(4)
O22 0.066(4) 0.076(4) 0.051(4) -0.001(3) -0.010(3) -0.009(3)
C23 0.027(4) 0.070(6) 0.027(4) -0.003(4) 0.001(3) -0.001(4)
N23 0.051(4) 0.062(5) 0.043(4) 0.006(3) 0.010(3) -0.004(4)
O23 0.095(6) 0.128(7) 0.059(5) -0.024(4) 0.027(4) -0.012(5)
N24 0.039(4) 0.059(5) 0.060(5) -0.015(4) -0.001(3) 0.001(4)
C24 0.048(5) 0.068(6) 0.015(3) 0.006(3) 0.006(3) -0.009(4)
O24 0.070(5) 0.145(8) 0.093(6) -0.022(6) -0.010(5) 0.013(5)
C25 0.072(7) 0.058(6) 0.041(5) -0.007(4) 0.003(4) 0.007(5)
N25 0.064(6) 0.064(5) 0.056(5) -0.014(4) -0.002(4) 0.001(4)
O25 0.096(5) 0.076(5) 0.076(5) -0.022(4) -0.011(4) -0.008(4)
C26 0.047(5) 0.077(6) 0.055(5) -0.020(5) -0.003(4) 0.014(4)
C27 0.053(6) 0.114(9) 0.063(6) -0.015(6) 0.013(5) -0.004(6)
C28 0.100(8) 0.070(7) 0.050(6) -0.001(5) -0.014(5) -0.008(6)
C29 0.065(7) 0.138(11) 0.099(12) 0.010(9) 0.027(7) 0.011(7)
C30 0.116(12) 0.202(19) 0.066(8) -0.004(10) 0.028(8) -0.031(12)
C31 0.141(15) 0.177(18) 0.21(3) -0.071(17) 0.044(14) 0.036(14)
C32 0.065(6) 0.073(6) 0.048(5) -0.004(4) -0.006(4) -0.002(5)
C33 0.099(8) 0.070(6) 0.053(6) -0.004(5) -0.013(5) -0.007(6)
C34 0.099(10) 0.182(16) 0.087(10) 0.002(10) -0.017(8) 0.005(10)
C35 0.108(11) 0.123(12) 0.127(13) -0.005(10) -0.007(9) -0.028(9)
C36 0.129(11) 0.100(9) 0.053(7) -0.008(6) -0.020(7) -0.007(8)
C37 0.152(15) 0.24(2) 0.056(8) -0.040(11) -0.015(9) -0.041(14)
C38 0.144(13) 0.127(11) 0.063(7) -0.030(7) 0.016(8) 0.019(10)
C39 0.150(14) 0.110(11) 0.080(9) -0.002(8) 0.017(9) -0.019(10)
Si3 0.0729(18) 0.0668(17) 0.0650(17) 0.0103(13) 0.0165(14) -0.0050(14)
C41 0.050(5) 0.051(5) 0.039(4) -0.004(4) 0.001(4) 0.004(4)
N41 0.047(4) 0.042(4) 0.043(4) -0.003(3) -0.001(3) 0.002(3)
O41 0.055(4) 0.044(3) 0.046(4) -0.004(3) -0.005(3) -0.004(3)
C42 0.033(4) 0.040(5) 0.026(4) 0.002(3) 0.008(3) 0.000(4)
N42 0.040(4) 0.057(5) 0.085(6) 0.014(4) 0.001(4) -0.010(4)
O42 0.067(4) 0.075(4) 0.051(4) 0.010(3) 0.016(3) -0.001(3)
C43 0.064(6) 0.058(6) 0.026(4) 0.001(4) 0.002(4) 0.019(5)
N43 0.065(5) 0.049(5) 0.047(4) 0.001(3) 0.005(3) -0.002(4)
O43 0.085(5) 0.111(6) 0.106(6) -0.052(6) 0.015(6) -0.013(4)
C44 0.037(5) 0.046(5) 0.031(4) 0.005(3) 0.000(3) -0.005(4)
N44 0.059(5) 0.044(4) 0.030(4) -0.001(3) 0.006(3) -0.003(4)
O44 0.106(7) 0.095(6) 0.080(6) 0.011(5) 0.007(5) -0.038(5)
C45 0.059(6) 0.052(6) 0.043(5) 0.007(4) 0.013(4) 0.015(5)
N45 0.044(4) 0.052(5) 0.052(5) 0.000(3) 0.007(3) -0.002(3)
O45 0.066(4) 0.070(4) 0.078(5) 0.010(4) 0.014(3) -0.009(3)
C46 0.062(6) 0.060(6) 0.061(6) -0.001(4) 0.004(5) -0.003(5)
C47 0.079(7) 0.058(6) 0.064(6) -0.007(5) 0.010(5) -0.006(5)
C48 0.066(6) 0.064(7) 0.082(7) 0.013(5) 0.016(5) -0.001(5)
C49 0.094(7) 0.067(6) 0.102(9) 0.018(8) -0.005(9) -0.012(5)
C50 0.086(9) 0.169(15) 0.085(9) 0.046(9) -0.015(7) -0.042(9)
C51 0.24(2) 0.067(8) 0.178(19) -0.017(11) -0.063(18) 0.023(10)
C52 0.062(6) 0.073(6) 0.049(6) 0.013(4) 0.012(4) -0.002(5)
C53 0.065(6) 0.062(6) 0.074(7) 0.023(5) 0.013(5) 0.000(5)
C54 0.088(8) 0.102(9) 0.085(8) 0.014(7) 0.036(7) -0.001(7)
C55 0.105(9) 0.087(8) 0.073(7) 0.008(6) 0.018(6) -0.009(7)
C56 0.111(10) 0.089(8) 0.064(7) -0.006(6) 0.019(6) -0.026(7)
C57 0.129(12) 0.135(12) 0.067(8) 0.015(8) 0.009(7) -0.021(10)
C58 0.111(11) 0.133(12) 0.090(9) -0.014(9) -0.027(8) 0.008(9)
C59 0.112(10) 0.114(10) 0.078(8) -0.026(7) 0.017(7) -0.029(8)
Si4 0.196(6) 0.193(6) 0.084(3) -0.016(3) 0.025(3) 0.024(5)
O61 0.041(3) 0.049(3) 0.051(3) 0.003(3) -0.003(2) -0.008(3)
N61 0.066(5) 0.030(4) 0.034(4) 0.008(3) 0.003(3) -0.001(3)
C61 0.084(7) 0.040(5) 0.024(4) 0.002(3) 0.009(4) 0.014(5)
N62 0.052(5) 0.063(5) 0.068(5) 0.011(4) 0.015(4) -0.008(4)
O62 0.37(2) 0.051(5) 0.258(17) 0.022(7) -0.260(18) 0.001(8)
C62 0.076(7) 0.037(5) 0.031(4) 0.003(4) -0.008(4) 0.001(5)
O63 0.089(5) 0.046(4) 0.088(5) -0.008(3) 0.014(4) -0.010(3)
C63 0.050(5) 0.047(5) 0.040(4) 0.001(4) -0.010(4) 0.005(4)
N63 0.043(4) 0.055(5) 0.049(4) 0.007(3) 0.003(3) -0.001(3)
N64 0.073(6) 0.042(4) 0.066(5) 0.012(4) -0.015(4) -0.013(4)
C64 0.062(6) 0.047(5) 0.021(4) -0.004(3) -0.006(4) -0.009(4)
O64 0.186(12) 0.128(9) 0.124(9) 0.042(7) 0.065(8) -0.007(8)
N65 0.070(5) 0.046(4) 0.079(6) 0.009(4) -0.005(4) -0.008(4)
C65 0.046(6) 0.073(7) 0.105(9) 0.002(6) -0.022(5) 0.010(5)
O65 0.162(9) 0.136(8) 0.065(5) 0.007(5) -0.017(5) 0.014(7)
C66 0.108(10) 0.048(6) 0.113(10) 0.008(6) -0.026(8) 0.008(6)
C67 0.064(6) 0.066(6) 0.062(6) 0.013(5) 0.005(5) -0.010(5)
C68 0.184(16) 0.052(7) 0.141(13) 0.038(7) 0.091(12) 0.018(8)
C69 0.068(7) 0.071(7) 0.140(13) 0.027(8) 0.018(8) -0.012(6)
C70 0.109(14) 0.160(18) 0.31(3) 0.06(2) -0.053(17) -0.066(13)
C71 0.096(10) 0.061(8) 0.23(2) 0.025(10) -0.027(11) -0.013(7)
O101 0.067(4) 0.092(5) 0.079(5) 0.013(4) 0.014(4) -0.004(3)
C101 0.061(6) 0.077(6) 0.081(8) 0.028(7) 0.014(6) -0.002(5)
O103 0.093(6) 0.094(6) 0.107(7) -0.001(5) 0.028(5) 0.010(5)
O102 0.097(6) 0.114(7) 0.089(7) -0.008(5) 0.026(5) -0.009(5)
N102 0.081(7) 0.075(6) 0.098(9) 0.006(6) 0.011(6) -0.001(5)
C102 0.091(9) 0.091(8) 0.065(7) 0.010(6) 0.020(6) 0.019(7)
O105 0.128(11) 0.28(2) 0.187(16) 0.032(15) -0.041(11) 0.043(12)
C103 0.072(8) 0.103(9) 0.099(9) 0.024(7) 0.016(7) 0.003(7)
O104 0.066(6) 0.41(3) 0.118(10) 0.054(11) 0.024(6) 0.040(10)
C104 0.070(8) 0.114(10) 0.101(11) 0.041(8) -0.004(7) 0.016(7)
N104 0.082(10) 0.208(17) 0.141(14) 0.046(13) -0.016(10) -0.009(10)
C105 0.072(8) 0.135(11) 0.074(9) 0.049(7) 0.022(6) 0.022(7)
N105 0.085(8) 0.156(11) 0.064(7) 0.015(7) 0.018(6) 0.027(8)
O107 0.179(12) 0.244(16) 0.094(8) 0.035(9) 0.068(8) 0.012(10)
C106 0.055(7) 0.120(10) 0.096(9) 0.042(7) 0.013(6) 0.020(6)
O106 0.090(7) 0.251(15) 0.084(7) -0.028(8) 0.011(6) -0.022(9)

loop_
_atom_type_symbol
_atom_type_description
_atom_type_scat_dispersion_real
_atom_type_scat_dispersion_imag
_atom_type_scat_source
C C 0.0033 0.0016 'International Tables Vol C Tables 4.2.6.8 and 6.1.1.4'
H H 0.0000 0.0000 'International Tables Vol C Tables 4.2.6.8 and 6.1.1.4'
N N 0.0061 0.0033 'International Tables Vol C Tables 4.2.6.8 and 6.1.1.4'
O O 0.0106 0.0060 'International Tables Vol C Tables 4.2.6.8 and 6.1.1.4'
Si Si 0.0817 0.0704 'International Tables Vol C Tables 4.2.6.8 and 6.1.1.4'
Ba Ba -0.3244 2.2819 'International Tables Vol C Tables 4.2.6.8 and 6.1.1.4'

loop_
_geom_angle_atom_site_label_1
_geom_angle_atom_site_label_2
_geom_angle_atom_site_label_3
_geom_angle
_geom_angle_site_symmetry_1
_geom_angle_site_symmetry_3
O21 Ba1 O21 72.93(12) 3_655 2_665
O21 Ba1 O21 72.93(12) 3_655 .
O21 Ba1 O21 114.4(3) 2_665 .
O21 Ba1 O21 114.4(3) 3_655 4_565
O21 Ba1 O21 72.93(12) 2_665 4_565
O21 Ba1 O21 72.93(12) . 4_565
O21 Ba1 O1 71.07(17) 3_655 3_655
O21 Ba1 O1 127.68(16) 2_665 3_655
O21 Ba1 O1 89.53(17) . 3_655
O21 Ba1 O1 158.04(16) 4_565 3_655
O21 Ba1 O1 89.53(17) 3_655 2_665
O21 Ba1 O1 71.07(17) 2_665 2_665
O21 Ba1 O1 158.04(16) . 2_665
O21 Ba1 O1 127.68(16) 4_565 2_665
O1 Ba1 O1 71.96(11) 3_655 2_665
O21 Ba1 O1 127.68(16) 3_655 .
O21 Ba1 O1 158.04(16) 2_665 .
O21 Ba1 O1 71.07(17) . .
O21 Ba1 O1 89.53(17) 4_565 .
O1 Ba1 O1 71.96(11) 3_655 .
O1 Ba1 O1 112.4(2) 2_665 .
O21 Ba1 O1 158.04(16) 3_655 4_565
O21 Ba1 O1 89.53(17) 2_665 4_565
O21 Ba1 O1 127.68(16) . 4_565
O21 Ba1 O1 71.07(17) 4_565 4_565
O1 Ba1 O1 112.4(2) 3_655 4_565
O1 Ba1 O1 71.96(11) 2_665 4_565
O1 Ba1 O1 71.96(11) . 4_565
O41 Ba2 O41 73.34(12) . 4_565
O41 Ba2 O41 73.34(12) . 3_655
O41 Ba2 O41 115.3(3) 4_565 3_655
O41 Ba2 O41 115.3(3) . 2_665
O41 Ba2 O41 73.34(12) 4_565 2_665
O41 Ba2 O41 73.34(12) 3_655 2_665
O41 Ba2 O61 130.83(17) . 3_655
O41 Ba2 O61 154.64(17) 4_565 3_655
O41 Ba2 O61 72.38(17) 3_655 3_655
O41 Ba2 O61 86.97(17) 2_665 3_655
O41 Ba2 O61 86.97(17) . 4_565
O41 Ba2 O61 72.38(17) 4_565 4_565
O41 Ba2 O61 154.64(17) 3_655 4_565
O41 Ba2 O61 130.83(17) 2_665 4_565
O61 Ba2 O61 111.7(2) 3_655 4_565
O41 Ba2 O61 72.38(17) . .
O41 Ba2 O61 130.83(17) 4_565 .
O41 Ba2 O61 86.97(17) 3_655 .
O41 Ba2 O61 154.64(17) 2_665 .
O61 Ba2 O61 71.64(12) 3_655 .
O61 Ba2 O61 71.64(11) 4_565 .
O41 Ba2 O61 154.64(17) . 2_665
O41 Ba2 O61 86.97(17) 4_565 2_665
O41 Ba2 O61 130.83(17) 3_655 2_665
O41 Ba2 O61 72.38(17) 2_665 2_665
O61 Ba2 O61 71.64(12) 3_655 2_665
O61 Ba2 O61 71.64(12) 4_565 2_665
O61 Ba2 O61 111.7(2) . 2_665
N3 C1 N2 123.0(9) . .
N3 C1 N1 122.1(8) . .
N2 C1 N1 115.0(8) . .
C4 N1 C1 124.4(8) . .
C4 N1 H1A 117.8 . .
C1 N1 H1A 117.8 . .
C4 O1 Ba1 129.2(5) . .
N3 C2 C3 128.6(8) . .
N3 C2 N5 123.5(8) . .
C3 C2 N5 107.9(8) . .
C1 N2 H2A 120.0 . .
C1 N2 H2B 120.0 . .
H2A N2 H2B 120.0 . .
C12 O2 C6 110.6(8) . .
C2 C3 C4 119.7(8) . .
C2 C3 N4 111.1(8) . .
C4 C3 N4 129.1(8) . .
C1 N3 C2 113.4(8) . .
C9 O3 C7 108.2(8) . .
O1 C4 N1 119.8(8) . .
O1 C4 C3 128.5(8) . .
N1 C4 C3 111.7(8) . .
C5 N4 C3 102.6(8) . .
C9 O4 C8 109.5(8) . .
N4 C5 N5 114.9(9) . .
N4 C5 H5A 122.6 . .
N5 C5 H5A 122.6 . .
C2 N5 C5 103.5(7) . .
C2 N5 C6 135.4(8) . .
C5 N5 C6 121.1(8) . .
C13 O5 Si1 126.3(9) . .
O2 C6 N5 110.9(9) . .
O2 C6 C7 106.2(9) . .
N5 C6 C7 113.6(9) . .
O2 C6 H6A 108.7 . .
N5 C6 H6A 108.7 . .
C7 C6 H6A 108.7 . .
O3 C7 C6 109.5(8) . .
O3 C7 C8 106.3(8) . .
C6 C7 C8 103.4(9) . .
O3 C7 H7A 112.4 . .
C6 C7 H7A 112.4 . .
C8 C7 H7A 112.4 . .
O4 C8 C12 110.1(9) . .
O4 C8 C7 101.3(9) . .
C12 C8 C7 108.3(10) . .
O4 C8 H8A 112.2 . .
C12 C8 H8A 112.2 . .
C7 C8 H8A 112.2 . .
O3 C9 O4 102.0(8) . .
O3 C9 C10 109.4(11) . .
O4 C9 C10 110.9(11) . .
O3 C9 C11 109.6(10) . .
O4 C9 C11 107.1(10) . .
C10 C9 C11 116.8(11) . .
C9 C10 H10A 109.5 . .
C9 C10 H10B 109.5 . .
H10A C10 H10B 109.5 . .
C9 C10 H10C 109.5 . .
H10A C10 H10C 109.5 . .
H10B C10 H10C 109.5 . .
C9 C11 H11A 109.5 . .
C9 C11 H11B 109.5 . .
H11A C11 H11B 109.5 . .
C9 C11 H11C 109.5 . .
H11A C11 H11C 109.5 . .
H11B C11 H11C 109.5 . .
O2 C12 C13 112.7(10) . .
O2 C12 C8 104.5(10) . .
C13 C12 C8 114.0(10) . .
O2 C12 H12A 108.5 . .
C13 C12 H12A 108.5 . .
C8 C12 H12A 108.5 . .
O5 C13 C12 109.9(10) . .
O5 C13 H13A 109.7 . .
C12 C13 H13A 109.7 . .
O5 C13 H13B 109.7 . .
C12 C13 H13B 109.7 . .
H13A C13 H13B 108.2 . .
O5 Si1 C16 110.6(11) . .
O5 Si1 C14 113.9(12) . .
C16 Si1 C14 115.8(15) . .
O5 Si1 C15 101.7(18) . .
C16 Si1 C15 114.9(19) . .
C14 Si1 C15 98.7(19) . .
Si1 C14 H14A 109.5 . .
Si1 C14 H14B 109.5 . .
H14A C14 H14B 109.5 . .
Si1 C14 H14C 109.5 . .
H14A C14 H14C 109.5 . .
H14B C14 H14C 109.5 . .
Si1 C15 H15A 109.5 . .
Si1 C15 H15B 109.5 . .
H15A C15 H15B 109.5 . .
Si1 C15 H15C 109.5 . .
H15A C15 H15C 109.5 . .
H15B C15 H15C 109.5 . .
C17 C16 Si1 116(2) . .
C17 C16 C18 110(2) . .
Si1 C16 C18 117.3(19) . .
C17 C16 C19 102.8(19) . .
Si1 C16 C19 94.4(16) . .
C18 C16 C19 114(2) . .
C16 C17 H17A 109.5 . .
C16 C17 H17B 109.5 . .
H17A C17 H17B 109.5 . .
C16 C17 H17C 109.5 . .
H17A C17 H17C 109.5 . .
H17B C17 H17C 109.5 . .
C16 C18 H18A 109.5 . .
C16 C18 H18B 109.5 . .
H18A C18 H18B 109.5 . .
C16 C18 H18C 109.5 . .
H18A C18 H18C 109.5 . .
H18B C18 H18C 109.5 . .
C16 C19 H19A 109.5 . .
C16 C19 H19B 109.5 . .
H19A C19 H19B 109.5 . .
C16 C19 H19C 109.5 . .
H19A C19 H19C 109.5 . .
H19B C19 H19C 109.5 . .
O25 Si2 C34 111.8(6) . .
O25 Si2 C35 109.9(6) . .
C34 Si2 C35 107.5(8) . .
O25 Si2 C36 103.3(5) . .
C34 Si2 C36 112.9(7) . .
C35 Si2 C36 111.5(7) . .
C24 O21 Ba1 130.3(5) . .
C24 N21 C21 124.0(7) . .
C24 N21 H21A 118.0 . .
C21 N21 H21A 118.0 . .
N22 C21 N23 121.2(8) . .
N22 C21 N21 116.4(7) . .
N23 C21 N21 122.5(8) . .
N23 C22 N25 127.0(8) . .
N23 C22 C23 130.2(8) . .
N25 C22 C23 102.8(8) . .
C21 N22 H22A 120.0 . .
C21 N22 H22B 120.0 . .
H22A N22 H22B 120.0 . .
C32 O22 C26 112.8(7) . .
N24 C23 C22 113.8(7) . .
N24 C23 C24 131.6(8) . .
C22 C23 C24 114.5(8) . .
C22 N23 C21 113.4(8) . .
C27 O23 C29 108.0(9) . .
C25 N24 C23 103.1(8) . .
O21 C24 N21 119.6(7) . .
O21 C24 C23 125.0(8) . .
N21 C24 C23 115.3(7) . .
C29 O24 C28 107.5(9) . .
N24 C25 N25 113.4(9) . .
N24 C25 H25A 123.3 . .
N25 C25 H25A 123.3 . .
C25 N25 C22 106.9(8) . .
C25 N25 C26 124.4(9) . .
C22 N25 C26 128.4(8) . .
C33 O25 Si2 120.7(7) . .
O22 C26 N25 108.6(7) . .
O22 C26 C27 106.5(8) . .
N25 C26 C27 114.8(8) . .
O22 C26 H26A 108.9 . .
N25 C26 H26A 108.9 . .
C27 C26 H26A 108.9 . .
O23 C27 C28 108.4(9) . .
O23 C27 C26 115.2(10) . .
C28 C27 C26 102.9(9) . .
O23 C27 H27A 110.0 . .
C28 C27 H27A 110.0 . .
C26 C27 H27A 110.0 . .
C27 C28 O24 97.2(8) . .
C27 C28 C32 106.9(9) . .
O24 C28 C32 110.3(9) . .
C27 C28 H28A 113.7 . .
O24 C28 H28A 113.7 . .
C32 C28 H28A 113.7 . .
O24 C29 O23 106.4(9) . .
O24 C29 C31 110.3(14) . .
O23 C29 C31 107.2(14) . .
O24 C29 C30 113.3(13) . .
O23 C29 C30 108.1(12) . .
C31 C29 C30 111.2(14) . .
C29 C30 H30A 109.5 . .
C29 C30 H30B 109.5 . .
H30A C30 H30B 109.5 . .
C29 C30 H30C 109.5 . .
H30A C30 H30C 109.5 . .
H30B C30 H30C 109.5 . .
C29 C31 H31A 109.5 . .
C29 C31 H31B 109.5 . .
H31A C31 H31B 109.5 . .
C29 C31 H31C 109.5 . .
H31A C31 H31C 109.5 . .
H31B C31 H31C 109.5 . .
O22 C32 C33 110.5(8) . .
O22 C32 C28 106.7(7) . .
C33 C32 C28 114.4(9) . .
O22 C32 H32A 108.4 . .
C33 C32 H32A 108.4 . .
C28 C32 H32A 108.4 . .
C32 C33 O25 113.3(9) . .
C32 C33 H33A 108.9 . .
O25 C33 H33A 108.9 . .
C32 C33 H33B 108.9 . .
O25 C33 H33B 108.9 . .
H33A C33 H33B 107.7 . .
Si2 C34 H34A 109.5 . .
Si2 C34 H34B 109.5 . .
H34A C34 H34B 109.5 . .
Si2 C34 H34C 109.5 . .
H34A C34 H34C 109.5 . .
H34B C34 H34C 109.5 . .
Si2 C35 H35A 109.5 . .
Si2 C35 H35B 109.5 . .
H35A C35 H35B 109.5 . .
Si2 C35 H35C 109.5 . .
H35A C35 H35C 109.5 . .
H35B C35 H35C 109.5 . .
C38 C36 C39 111.0(13) . .
C38 C36 C37 110.2(12) . .
C39 C36 C37 105.0(13) . .
C38 C36 Si2 111.7(9) . .
C39 C36 Si2 108.5(9) . .
C37 C36 Si2 110.4(10) . .
C36 C37 H37A 109.5 . .
C36 C37 H37B 109.5 . .
H37A C37 H37B 109.5 . .
C36 C37 H37C 109.5 . .
H37A C37 H37C 109.5 . .
H37B C37 H37C 109.5 . .
C36 C38 H38A 109.5 . .
C36 C38 H38B 109.5 . .
H38A C38 H38B 109.5 . .
C36 C38 H38C 109.5 . .
H38A C38 H38C 109.5 . .
H38B C38 H38C 109.5 . .
C36 C39 H39A 109.5 . .
C36 C39 H39B 109.5 . .
H39A C39 H39B 109.5 . .
C36 C39 H39C 109.5 . .
H39A C39 H39C 109.5 . .
H39B C39 H39C 109.5 . .
O45 Si3 C55 111.2(5) . .
O45 Si3 C54 108.9(5) . .
C55 Si3 C54 108.1(6) . .
O45 Si3 C56 104.3(5) . .
C55 Si3 C56 111.2(6) . .
C54 Si3 C56 113.1(6) . .
N43 C41 N42 120.5(8) . .
N43 C41 N41 122.6(8) . .
N42 C41 N41 116.8(8) . .
C44 N41 C41 125.3(7) . .
C44 N41 H41A 117.4 . .
C41 N41 H41A 117.4 . .
C44 O41 Ba2 130.1(5) . .
C43 C42 N43 127.5(8) . .
C43 C42 N45 108.2(7) . .
N43 C42 N45 124.2(7) . .
C41 N42 H42A 120.0 . .
C41 N42 H42B 120.0 . .
H42A N42 H42B 120.0 . .
C46 O42 C52 112.9(7) . .
C42 C43 C44 120.6(8) . .
C42 C43 N44 111.2(8) . .
C44 C43 N44 128.1(9) . .
C41 N43 C42 112.9(8) . .
C49 O43 C47 107.7(9) . .
O41 C44 N41 120.9(7) . .
O41 C44 C43 128.0(8) . .
N41 C44 C43 111.0(7) . .
C45 N44 C43 102.1(8) . .
C49 O44 C48 106.9(8) . .
N44 C45 N45 113.1(8) . .
N44 C45 H45A 123.4 . .
N45 C45 H45A 123.4 . .
C42 N45 C45 105.3(7) . .
C42 N45 C46 129.1(8) . .
C45 N45 C46 125.6(8) . .
C53 O45 Si3 119.9(6) . .
O42 C46 N45 109.1(8) . .
O42 C46 C47 106.5(8) . .
N45 C46 C47 112.7(8) . .
O42 C46 H46A 109.5 . .
N45 C46 H46A 109.5 . .
C47 C46 H46A 109.5 . .
O43 C47 C48 102.8(8) . .
O43 C47 C46 111.5(9) . .
C48 C47 C46 105.7(9) . .
O43 C47 H47A 112.1 . .
C48 C47 H47A 112.1 . .
C46 C47 H47A 112.1 . .
O44 C48 C52 109.4(9) . .
O44 C48 C47 105.4(9) . .
C52 C48 C47 105.4(9) . .
O44 C48 H48A 112.1 . .
C52 C48 H48A 112.1 . .
C47 C48 H48A 112.1 . .
O44 C49 O43 105.9(11) . .
O44 C49 C50 111.4(11) . .
O43 C49 C50 108.5(11) . .
O44 C49 C51 105.7(14) . .
O43 C49 C51 107.1(12) . .
C50 C49 C51 117.6(14) . .
C49 C50 H50A 109.5 . .
C49 C50 H50B 109.5 . .
H50A C50 H50B 109.5 . .
C49 C50 H50C 109.5 . .
H50A C50 H50C 109.5 . .
H50B C50 H50C 109.5 . .
C49 C51 H51A 109.5 . .
C49 C51 H51B 109.5 . .
H51A C51 H51B 109.5 . .
C49 C51 H51C 109.5 . .
H51A C51 H51C 109.5 . .
H51B C51 H51C 109.5 . .
O42 C52 C48 106.7(7) . .
O42 C52 C53 109.5(8) . .
C48 C52 C53 114.3(8) . .
O42 C52 H52A 108.7 . .
C48 C52 H52A 108.7 . .
C53 C52 H52A 108.7 . .
O45 C53 C52 111.2(8) . .
O45 C53 H53A 109.4 . .
C52 C53 H53A 109.4 . .
O45 C53 H53B 109.4 . .
C52 C53 H53B 109.4 . .
H53A C53 H53B 108.0 . .
Si3 C54 H54A 109.5 . .
Si3 C54 H54B 109.5 . .
H54A C54 H54B 109.5 . .
Si3 C54 H54C 109.5 . .
H54A C54 H54C 109.5 . .
H54B C54 H54C 109.5 . .
Si3 C55 H55A 109.5 . .
Si3 C55 H55B 109.5 . .
H55A C55 H55B 109.5 . .
Si3 C55 H55C 109.5 . .
H55A C55 H55C 109.5 . .
H55B C55 H55C 109.5 . .
C58 C56 C59 109.0(12) . .
C58 C56 C57 108.2(12) . .
C59 C56 C57 108.5(11) . .
C58 C56 Si3 111.9(9) . .
C59 C56 Si3 112.9(9) . .
C57 C56 Si3 106.2(9) . .
C56 C57 H57A 109.5 . .
C56 C57 H57B 109.5 . .
H57A C57 H57B 109.5 . .
C56 C57 H57C 109.5 . .
H57A C57 H57C 109.5 . .
H57B C57 H57C 109.5 . .
C56 C58 H58A 109.5 . .
C56 C58 H58B 109.5 . .
H58A C58 H58B 109.5 . .
C56 C58 H58C 109.5 . .
H58A C58 H58C 109.5 . .
H58B C58 H58C 109.5 . .
C56 C59 H59A 109.5 . .
C56 C59 H59B 109.5 . .
H59A C59 H59B 109.5 . .
C56 C59 H59C 109.5 . .
H59A C59 H59C 109.5 . .
H59B C59 H59C 109.5 . .
O65 Si4 C74 106.3(13) . .
O65 Si4 C76 106(2) . .
C74 Si4 C76 119(2) . .
O65 Si4 C75 108.1(13) . .
C74 Si4 C75 111.1(16) . .
C76 Si4 C75 106(2) . .
C64 O61 Ba2 130.1(5) . .
C61 N61 C64 125.8(7) . .
C61 N61 H61A 117.1 . .
C64 N61 H61A 117.1 . .
N63 C61 N62 120.1(9) . .
N63 C61 N61 122.9(9) . .
N62 C61 N61 117.0(8) . .
C61 N62 H62A 120.0 . .
C61 N62 H62B 120.0 . .
H62A N62 H62B 120.0 . .
C72 O62 C66 142(4) . .
N63 C62 C63 128.3(8) . .
N63 C62 N65 126.8(8) . .
C63 C62 N65 104.9(8) . .
C69 O63 C67 104.8(8) . .
C62 C63 N64 111.6(7) . .
C62 C63 C64 117.9(8) . .
N64 C63 C64 130.4(8) . .
C61 N63 C62 112.8(8) . .
C65 N64 C63 102.3(8) . .
O61 C64 N61 120.5(7) . .
O61 C64 C63 127.4(8) . .
N61 C64 C63 112.1(7) . .
C69 O64 C68 109.7(10) . .
C65 N65 C62 105.1(8) . .
C65 N65 C66 124.3(9) . .
C62 N65 C66 130.6(9) . .
N64 C65 N65 116.1(9) . .
N64 C65 H65A 122.0 . .
N65 C65 H65A 122.0 . .
C73A O65 C73 70.6(17) . .
C73A O65 Si4 120.9(13) . .
C73 O65 Si4 117.2(15) . .
N65 C66 C67 116.0(10) . .
N65 C66 O62 107.0(9) . .
C67 C66 O62 94.2(11) . .
N65 C66 H66A 112.7 . .
C67 C66 H66A 112.7 . .
O62 C66 H66A 112.7 . .
O63 C67 C66 106.4(9) . .
O63 C67 C68 105.0(8) . .
C66 C67 C68 108.7(12) . .
O63 C67 H67A 112.1 . .
C66 C67 H67A 112.1 . .
C68 C67 H67A 112.1 . .
O64 C68 C67 102.9(11) . .
O64 C68 C72 95(2) . .
C67 C68 C72 107(2) . .
O64 C68 H68A 116.4 . .
C67 C68 H68A 116.4 . .
C72 C68 H68A 116.4 . .
O64 C69 O63 101.8(10) . .
O64 C69 C70 114.5(16) . .
O63 C69 C70 111.1(13) . .
O64 C69 C71 108.3(13) . .
O63 C69 C71 107.0(11) . .
C70 C69 C71 113.4(14) . .
C69 C70 H70A 109.5 . .
C69 C70 H70B 109.5 . .
H70A C70 H70B 109.5 . .
C69 C70 H70C 109.5 . .
H70A C70 H70C 109.5 . .
H70B C70 H70C 109.5 . .
C69 C71 H71A 109.5 . .
C69 C71 H71B 109.5 . .
H71A C71 H71B 109.5 . .
C69 C71 H71C 109.5 . .
H71A C71 H71C 109.5 . .
H71B C71 H71C 109.5 . .
O62 C72 C73 71(4) . .
O62 C72 C68 83(4) . .
C73 C72 C68 104(4) . .
O62 C72 C73A 100(5) . .
C73 C72 C73A 48(2) . .
C68 C72 C73A 72(3) . .
O62 C72 H72A 126.3 . .
C73 C72 H72A 126.3 . .
C68 C72 H72A 126.3 . .
C73A C72 H72A 129.5 . .
O65 C73A C72 87(2) . .
O65 C73A H73A 114.1 . .
C72 C73A H73A 114.1 . .
O65 C73A H73B 114.1 . .
C72 C73A H73B 114.1 . .
H73A C73A H73B 111.3 . .
O65 C73 C72 92(3) . .
O65 C73 H73C 113.3 . .
C72 C73 H73C 113.3 . .
O65 C73 H73D 113.3 . .
C72 C73 H73D 113.3 . .
H73C C73 H73D 110.7 . .
Si4 C74 H74A 109.5 . .
Si4 C74 H74B 109.5 . .
H74A C74 H74B 109.5 . .
Si4 C74 H74C 109.5 . .
H74A C74 H74C 109.5 . .
H74B C74 H74C 109.5 . .
Si4 C75 H75A 109.5 . .
Si4 C75 H75B 109.5 . .
H75A C75 H75B 109.5 . .
Si4 C75 H75C 109.5 . .
H75A C75 H75C 109.5 . .
H75B C75 H75C 109.5 . .
C77 C76 C79 124(5) . .
C77 C76 Si4 104(4) . .
C79 C76 Si4 107(4) . .
C77 C76 C78 116(4) . .
C79 C76 C78 95(4) . .
Si4 C76 C78 108(4) . .
C76 C77 H77A 109.5 . .
C76 C77 H77B 109.5 . .
H77A C77 H77B 109.5 . .
C76 C77 H77C 109.5 . .
H77A C77 H77C 109.5 . .
H77B C77 H77C 109.5 . .
C76 C78 H78A 109.5 . .
C76 C78 H78B 109.5 . .
H78A C78 H78B 109.5 . .
C76 C78 H78C 109.5 . .
H78A C78 H78C 109.5 . .
H78B C78 H78C 109.5 . .
C76 C79 H79A 109.5 . .
C76 C79 H79B 109.5 . .
H79A C79 H79B 109.5 . .
C76 C79 H79C 109.5 . .
H79A C79 H79C 109.5 . .
H79B C79 H79C 109.5 . .
O101 C101 C106 121.9(13) . .
O101 C101 C102 126.3(11) . .
C106 C101 C102 111.8(10) . .
O102 N102 O103 122.5(11) . .
O102 N102 C102 117.6(11) . .
O103 N102 C102 119.9(12) . .
C103 C102 C101 125.0(11) . .
C103 C102 N102 115.7(12) . .
C101 C102 N102 119.2(11) . .
C102 C103 C104 119.7(14) . .
C102 C103 H10D 120.1 . .
C104 C103 H10D 120.1 . .
C105 C104 C103 118.9(12) . .
C105 C104 N104 119.1(15) . .
C103 C104 N104 122.0(16) . .
O104 N104 O105 125.2(16) . .
O104 N104 C104 119(2) . .
O105 N104 C104 114.5(18) . .
C104 C105 C106 120.8(12) . .
C104 C105 H10F 119.6 . .
C106 C105 H10F 119.6 . .
O107 N105 O106 119.1(15) . .
O107 N105 C106 123.8(16) . .
O106 N105 C106 117.1(11) . .
C105 C106 C101 123.6(14) . .
C105 C106 N105 117.3(11) . .
C101 C106 N105 119.0(11) . .
N111 C111 C112 178(5) . .
N111 C111 C111 134(3) . 4_565
C112 C111 C111 45.7(7) . 4_565
N111 C111 C111 135(3) . 3_655
C112 C111 C111 45.7(7) . 3_655
C111 C111 C111 90.000(4) 4_565 3_655
C111 C112 H11D 109.5 . .
C111 C112 H11E 109.5 . .
H11D C112 H11E 109.5 . .
C111 C112 H11F 109.5 . .
H11D C112 H11F 109.5 . .
H11E C112 H11F 109.5 . .
C121 N121 O181 124(4) . .
C122 C121 N121 148(5) . .
C121 C122 H12E 109.5 . .
C121 C122 H12F 109.5 . .
H12E C122 H12F 109.5 . .
C121 C122 H12G 109.5 . .
H12E C122 H12G 109.5 . .
H12F C122 H12G 109.5 . .
C181 C182 H18D 109.5 . .
C181 C182 H18E 109.5 . .
H18D C182 H18E 109.5 . .
C181 C182 H18F 109.5 . .
H18D C182 H18F 109.5 . .
H18E C182 H18F 109.5 . .
H20A C202 H20B 109.5 . .
H20A C202 H20C 109.5 . .
H20B C202 H20C 109.5 . .
C132 C131 N131 156(5) . .
C131 C132 H13F 109.5 . .
C131 C132 H13G 109.5 . .
H13F C132 H13G 109.5 . .
C131 C132 H13H 109.5 . .
H13F C132 H13H 109.5 . .
H13G C132 H13H 109.5 . .
N141 C141 C142 172(4) . .
C141 C142 H14C 109.5 . .
C141 C142 H14D 109.5 . .
H14C C142 H14D 109.5 . .
C141 C142 H14E 109.5 . .
H14C C142 H14E 109.5 . .
H14D C142 H14E 109.5 . .
N151 C151 C152 158(4) . .
N151 C151 O151 101(4) . .
C152 C151 O151 95(4) . .
C151 C152 H15A 109.5 . .
C151 C152 H15B 109.5 . .
H15A C152 H15B 109.5 . .
C151 C152 H15C 109.5 . .
H15A C152 H15C 109.5 . .
H15B C152 H15C 109.5 . .
C161 N161 C161 84.9(18) 4_565 .
C161 N161 C161 84.9(18) 4_565 2_665
C161 N161 C161 145(6) . 2_665
C161 N161 C161 145(6) 4_565 3_655
C161 N161 C161 84.9(18) . 3_655
C161 N161 C161 84.9(18) 2_665 3_655
N161 C161 C162 154(5) . .
N161 C161 C161 47.5(9) . 4_565
C162 C161 C161 137(7) . 4_565
N161 C161 C161 47.5(9) . 3_655
C162 C161 C161 110(6) . 3_655
C161 C161 C161 90.00(2) 4_565 3_655
C161 C162 H16A 109.5 . .
C161 C162 H16B 109.5 . .
H16A C162 H16B 109.5 . .
C161 C162 H16C 109.5 . .
H16A C162 H16C 109.5 . .
H16B C162 H16C 109.5 . .

loop_
_geom_bond_atom_site_label_1
_geom_bond_atom_site_label_2
_geom_bond_distance
_geom_bond_site_symmetry_2
Ba1 O21 2.745(6) 3_655
Ba1 O21 2.745(6) 2_665
Ba1 O21 2.745(6) .
Ba1 O21 2.745(6) 4_565
Ba1 O1 2.746(5) 3_655
Ba1 O1 2.746(5) 2_665
Ba1 O1 2.746(5) .
Ba1 O1 2.746(5) 4_565
Ba2 O41 2.718(6) .
Ba2 O41 2.718(6) 4_565
Ba2 O41 2.718(6) 3_655
Ba2 O41 2.718(6) 2_665
Ba2 O61 2.749(6) 3_655
Ba2 O61 2.749(6) 4_565
Ba2 O61 2.749(6) .
Ba2 O61 2.749(6) 2_665
C1 N3 1.315(12) .
C1 N2 1.337(12) .
C1 N1 1.399(12) .
N1 C4 1.388(11) .
N1 H1A 0.8800 .
O1 C4 1.261(10) .
C2 N3 1.320(12) .
C2 C3 1.364(12) .
C2 N5 1.390(12) .
N2 H2A 0.8800 .
N2 H2B 0.8800 .
O2 C12 1.425(14) .
O2 C6 1.437(14) .
C3 C4 1.390(12) .
C3 N4 1.412(12) .
O3 C9 1.423(14) .
O3 C7 1.426(12) .
N4 C5 1.325(12) .
O4 C9 1.429(14) .
O4 C8 1.457(14) .
C5 N5 1.404(13) .
C5 H5A 0.9500 .
N5 C6 1.467(13) .
O5 C13 1.422(15) .
O5 Si1 1.565(10) .
C6 C7 1.524(15) .
C6 H6A 1.0000 .
C7 C8 1.530(15) .
C7 H7A 1.0000 .
C8 C12 1.496(17) .
C8 H8A 1.0000 .
C9 C10 1.470(18) .
C9 C11 1.473(17) .
C10 H10A 0.9800 .
C10 H10B 0.9800 .
C10 H10C 0.9800 .
C11 H11A 0.9800 .
C11 H11B 0.9800 .
C11 H11C 0.9800 .
C12 C13 1.464(16) .
C12 H12A 1.0000 .
C13 H13A 0.9900 .
C13 H13B 0.9900 .
Si1 C16 1.62(3) .
Si1 C14 1.82(3) .
Si1 C15 1.876(19) .
C14 H14A 0.9800 .
C14 H14B 0.9800 .
C14 H14C 0.9800 .
C15 H15A 0.9800 .
C15 H15B 0.9800 .
C15 H15C 0.9800 .
C16 C17 1.59(3) .
C16 C18 1.66(5) .
C16 C19 1.84(3) .
C17 H17A 0.9800 .
C17 H17B 0.9800 .
C17 H17C 0.9800 .
C18 H18A 0.9800 .
C18 H18B 0.9800 .
C18 H18C 0.9800 .
C19 H19A 0.9800 .
C19 H19B 0.9800 .
C19 H19C 0.9800 .
Si2 O25 1.691(8) .
Si2 C34 1.801(16) .
Si2 C35 1.820(16) .
Si2 C36 1.880(14) .
O21 C24 1.274(10) .
N21 C24 1.365(11) .
N21 C21 1.391(11) .
N21 H21A 0.8800 .
C21 N22 1.320(12) .
C21 N23 1.327(11) .
C22 N23 1.319(11) .
C22 N25 1.389(12) .
C22 C23 1.406(12) .
N22 H22A 0.8800 .
N22 H22B 0.8800 .
O22 C32 1.404(12) .
O22 C26 1.416(11) .
C23 N24 1.354(12) .
C23 C24 1.430(12) .
O23 C27 1.374(12) .
O23 C29 1.438(15) .
N24 C25 1.329(13) .
O24 C29 1.358(17) .
O24 C28 1.514(14) .
C25 N25 1.377(13) .
C25 H25A 0.9500 .
N25 C26 1.428(13) .
O25 C33 1.456(14) .
C26 C27 1.569(16) .
C26 H26A 1.0000 .
C27 C28 1.497(15) .
C27 H27A 1.0000 .
C28 C32 1.528(13) .
C28 H28A 1.0000 .
C29 C31 1.49(2) .
C29 C30 1.52(2) .
C30 H30A 0.9800 .
C30 H30B 0.9800 .
C30 H30C 0.9800 .
C31 H31A 0.9800 .
C31 H31B 0.9800 .
C31 H31C 0.9800 .
C32 C33 1.454(14) .
C32 H32A 1.0000 .
C33 H33A 0.9900 .
C33 H33B 0.9900 .
C34 H34A 0.9800 .
C34 H34B 0.9800 .
C34 H34C 0.9800 .
C35 H35A 0.9800 .
C35 H35B 0.9800 .
C35 H35C 0.9800 .
C36 C38 1.50(2) .
C36 C39 1.555(19) .
C36 C37 1.588(17) .
C37 H37A 0.9800 .
C37 H37B 0.9800 .
C37 H37C 0.9800 .
C38 H38A 0.9800 .
C38 H38B 0.9800 .
C38 H38C 0.9800 .
C39 H39A 0.9800 .
C39 H39B 0.9800 .
C39 H39C 0.9800 .
Si3 O45 1.668(7) .
Si3 C55 1.828(12) .
Si3 C54 1.833(13) .
Si3 C56 1.880(13) .
C41 N43 1.304(11) .
C41 N42 1.331(11) .
C41 N41 1.378(11) .
N41 C44 1.346(10) .
N41 H41A 0.8800 .
O41 C44 1.253(9) .
C42 C43 1.319(13) .
C42 N43 1.338(11) .
C42 N45 1.364(11) .
N42 H42A 0.8800 .
N42 H42B 0.8800 .
O42 C46 1.384(11) .
O42 C52 1.442(11) .
C43 C44 1.410(12) .
C43 N44 1.440(11) .
O43 C49 1.426(13) .
O43 C47 1.433(12) .
N44 C45 1.321(12) .
O44 C49 1.369(18) .
O44 C48 1.375(13) .
C45 N45 1.397(12) .
C45 H45A 0.9500 .
N45 C46 1.454(12) .
O45 C53 1.442(13) .
C46 C47 1.528(15) .
C46 H46A 1.0000 .
C47 C48 1.507(14) .
C47 H47A 1.0000 .
C48 C52 1.499(15) .
C48 H48A 1.0000 .
C49 C50 1.530(19) .
C49 C51 1.536(17) .
C50 H50A 0.9800 .
C50 H50B 0.9800 .
C50 H50C 0.9800 .
C51 H51A 0.9800 .
C51 H51B 0.9800 .
C51 H51C 0.9800 .
C52 C53 1.553(14) .
C52 H52A 1.0000 .
C53 H53A 0.9900 .
C53 H53B 0.9900 .
C54 H54A 0.9800 .
C54 H54B 0.9800 .
C54 H54C 0.9800 .
C55 H55A 0.9800 .
C55 H55B 0.9800 .
C55 H55C 0.9800 .
C56 C58 1.494(19) .
C56 C59 1.510(17) .
C56 C57 1.545(17) .
C57 H57A 0.9800 .
C57 H57B 0.9800 .
C57 H57C 0.9800 .
C58 H58A 0.9800 .
C58 H58B 0.9800 .
C58 H58C 0.9800 .
C59 H59A 0.9800 .
C59 H59B 0.9800 .
C59 H59C 0.9800 .
Si4 O65 1.675(12) .
Si4 C74 1.74(3) .
Si4 C76 1.84(6) .
Si4 C75 2.06(4) .
O61 C64 1.252(10) .
N61 C61 1.353(11) .
N61 C64 1.380(11) .
N61 H61A 0.8800 .
C61 N63 1.317(11) .
C61 N62 1.339(12) .
N62 H62A 0.8800 .
N62 H62B 0.8800 .
O62 C72 1.19(7) .
O62 C66 1.64(2) .
C62 N63 1.345(12) .
C62 C63 1.376(12) .
C62 N65 1.391(12) .
O63 C69 1.443(13) .
O63 C67 1.446(12) .
C63 N64 1.390(12) .
C63 C64 1.413(12) .
N64 C65 1.301(13) .
O64 C69 1.421(19) .
O64 C68 1.439(18) .
N65 C65 1.347(13) .
N65 C66 1.468(13) .
C65 H65A 0.9500 .
O65 C73A 1.27(2) .
O65 C73 1.42(3) .
C66 C67 1.471(16) .
C66 H66A 1.0000 .
C67 C68 1.512(17) .
C67 H67A 1.0000 .
C68 C72 1.93(7) .
C68 H68A 1.0000 .
C69 C70 1.51(2) .
C69 C71 1.513(18) .
C70 H70A 0.9800 .
C70 H70B 0.9800 .
C70 H70C 0.9800 .
C71 H71A 0.9800 .
C71 H71B 0.9800 .
C71 H71C 0.9800 .
C72 C73 1.80(7) .
C72 C73A 2.01(7) .
C72 H72A 1.0000 .
C73A H73A 0.9900 .
C73A H73B 0.9900 .
C73 H73C 0.9900 .
C73 H73D 0.9900 .
C74 H74A 0.9800 .
C74 H74B 0.9800 .
C74 H74C 0.9800 .
C75 H75A 0.9800 .
C75 H75B 0.9800 .
C75 H75C 0.9800 .
C76 C77 1.46(6) .
C76 C79 1.58(3) .
C76 C78 1.84(7) .
C77 H77A 0.9800 .
C77 H77B 0.9800 .
C77 H77C 0.9800 .
C78 H78A 0.9800 .
C78 H78B 0.9800 .
C78 H78C 0.9800 .
C79 H79A 0.9800 .
C79 H79B 0.9800 .
C79 H79C 0.9800 .
O101 C101 1.273(12) .
C101 C106 1.432(16) .
C101 C102 1.440(18) .
O103 N102 1.252(13) .
O102 N102 1.217(13) .
N102 C102 1.463(15) .
C102 C103 1.337(18) .
O105 N104 1.27(2) .
C103 C104 1.410(18) .
C103 H10D 0.9500 .
O104 N104 1.24(2) .
C104 C105 1.36(2) .
C104 N104 1.439(19) .
C105 C106 1.368(18) .
C105 H10F 0.9500 .
N105 O107 1.159(14) .
N105 O106 1.216(16) .
N105 C106 1.461(18) .
N111 C111 1.148(15) .
C111 C112 1.427(15) .
C111 C111 2.00(2) 4_565
C111 C111 2.00(2) 3_655
C112 H11D 0.9800 .
C112 H11E 0.9800 .
C112 H11F 0.9800 .
N121 C121 1.35(6) .
N121 O181 1.77(6) .
C121 C122 1.29(6) .
C122 H12E 0.9800 .
C122 H12F 0.9800 .
C122 H12G 0.9800 .
C181 C182 1.412(19) .
C182 H18D 0.9800 .
C182 H18E 0.9800 .
C182 H18F 0.9800 .
C202 H20A 0.9800 .
C202 H20B 0.9800 .
C202 H20C 0.9800 .
N131 C131 1.41(5) .
C131 C132 1.05(5) .
C132 H13F 0.9800 .
C132 H13G 0.9800 .
C132 H13H 0.9800 .
N141 C141 1.18(4) .
C141 C142 1.55(6) .
C142 H14C 0.9800 .
C142 H14D 0.9800 .
C142 H14E 0.9800 .
N151 C151 1.244(17) .
C151 C152 1.388(17) .
C151 O151 1.79(8) .
C152 H15A 0.9800 .
C152 H15B 0.9800 .
C152 H15C 0.9800 .
N161 C161 1.256(18) 4_565
N161 C161 1.256(19) .
N161 C161 1.256(18) 2_665
N161 C161 1.256(18) 3_655
C161 C162 1.418(19) .
C161 C161 1.70(4) 4_565
C161 C161 1.70(4) 3_655
C162 H16A 0.9800 .
C162 H16B 0.9800 .
C162 H16C 0.9800 .

loop_
_geom_hbond_atom_site_label_D
_geom_hbond_atom_site_label_H
_geom_hbond_atom_site_label_A
_geom_hbond_distance_DH
_geom_hbond_distance_HA
_geom_hbond_distance_DA
_geom_hbond_angle_DHA
_geom_hbond_site_symmetry_A
N1 H1A O1 0.88 2.06 2.908(9) 160.6 3_655
N2 H2A O25 0.88 2.16 3.014(12) 163.5 .
N2 H2B N4 0.88 2.02 2.887(11) 167.5 3_655
N21 H21A O21 0.88 2.05 2.901(9) 162.9 3_655
N22 H22A O101 0.88 2.27 3.005(11) 141.0 .
N22 H22A O103 0.88 2.44 3.171(13) 140.3 .
N22 H22B N24 0.88 2.03 2.893(12) 167.4 3_655
N41 H41A O41 0.88 2.07 2.918(9) 161.8 4_565
N42 H42A O101 0.88 2.22 2.948(12) 139.4 .
N42 H42A O106 0.88 2.30 3.063(14) 144.4 .
N42 H42B N44 0.88 2.04 2.904(11) 167.4 4_565
N61 H61A O61 0.88 2.05 2.894(9) 160.0 4_565
N62 H62A O45 0.88 2.26 2.981(10) 139.0 .
N62 H62B N64 0.88 1.99 2.854(11) 166.7 4_565
